data_2201119
loop_
_publ_author_name
'Amal A. Nassar'
'Vald\'es-Mart\'inez, Jes\'us'
'Sim\'on Hern\'andez-Ortega'
'Douglas X. West'

_publ_section_title
;
 2-{[1-(2-Aminophenyl)ethylidene]hydrazino}-5-piperidyl-1,3,4-thiadiazole
;
_journal_issue 6
_journal_name_full 'Acta Crystallographica Section E'
_journal_page_first o694
_journal_page_last o695
_journal_paper_doi 10.1107/S1600536802009170
_journal_volume 58
_journal_year 2002
_chemical_formula_iupac 'C15 H20 N6 S'
_chemical_formula_moiety 'C15 H20 N6 S'
_chemical_formula_sum 'C15 H20 N6 S'
_chemical_formula_weight 316.43
_chemical_name_common H2AMAP-PIP-THIAZOLE
_chemical_name_systematic
;
2-{[1-(2-Aminophenyl)ethylidene]hydrazino}-5-piperidyl-1,3,4-thiadiazole
;
_space_group_IT_number 14
_symmetry_cell_setting monoclinic
_symmetry_space_group_name_Hall '-P 2ybc'
_symmetry_space_group_name_H-M 'P 1 21/c 1'
_atom_sites_solution_hydrogens geom
_atom_sites_solution_primary direct
_atom_sites_solution_secondary difmap
_audit_creation_method SHELXL-97
_cell_angle_alpha 90.00
_cell_angle_beta 115.940(10)
_cell_angle_gamma 90.00
_cell_formula_units_Z 4
_cell_length_a 11.2910(10)
_cell_length_b 13.644(2)
_cell_length_c 11.384(2)
_cell_measurement_reflns_used 37
_cell_measurement_temperature 291(2)
_cell_measurement_theta_max 9.4
_cell_measurement_theta_min 4.7
_cell_volume 1577.1(4)
_computing_cell_refinement XSCANS
_computing_data_collection 'XSCANS (Siemens, 1994)'
_computing_data_reduction XSCANS
_computing_molecular_graphics
;
PLATON (Spek, 1999) and Visualizer Program (Cambridge Crystallographic
Data Centre, 2002)
;
_computing_publication_material 'SHELXL97 and PLATON'
_computing_structure_refinement 'SHELXL97 (Sheldrick, 1997)'
_computing_structure_solution 'SHELXS97 (Sheldrick, 1997)'
_diffrn_ambient_temperature 291(2)
_diffrn_measured_fraction_theta_full 1.000
_diffrn_measured_fraction_theta_max 1.000
_diffrn_measurement_device_type 'Siemens P4/PC'
_diffrn_measurement_method \w
_diffrn_radiation_monochromator graphite
_diffrn_radiation_source 'fine-focus sealed tube'
_diffrn_radiation_type MoK\a
_diffrn_radiation_wavelength 0.71073
_diffrn_reflns_av_R_equivalents 0.0440
_diffrn_reflns_av_sigmaI/netI 0.0864
_diffrn_reflns_limit_h_max 13
_diffrn_reflns_limit_h_min 0
_diffrn_reflns_limit_k_max 16
_diffrn_reflns_limit_k_min 0
_diffrn_reflns_limit_l_max 12
_diffrn_reflns_limit_l_min -13
_diffrn_reflns_number 2925
_diffrn_reflns_theta_full 25.00
_diffrn_reflns_theta_max 25.00
_diffrn_reflns_theta_min 2.01
_diffrn_standards_decay_% <2
_diffrn_standards_interval_count 97
_diffrn_standards_number 3
_exptl_absorpt_coefficient_mu 0.212
_exptl_absorpt_correction_type none
_exptl_crystal_colour 'dark red'
_exptl_crystal_density_diffrn 1.333
_exptl_crystal_density_method 'not measured'
_exptl_crystal_description Prism
_exptl_crystal_F_000 672
_exptl_crystal_size_max 0.40
_exptl_crystal_size_mid 0.12
_exptl_crystal_size_min 0.12
_refine_diff_density_max 0.160
_refine_diff_density_min -0.186
_refine_ls_extinction_method none
_refine_ls_goodness_of_fit_ref 0.881
_refine_ls_hydrogen_treatment mixed
_refine_ls_matrix_type full
_refine_ls_number_parameters 208
_refine_ls_number_reflns 2777
_refine_ls_number_restraints 0
_refine_ls_restrained_S_all 0.881
_refine_ls_R_factor_all 0.1109
_refine_ls_R_factor_gt 0.0470
_refine_ls_shift/su_max 0.012
_refine_ls_shift/su_mean 0.001
_refine_ls_structure_factor_coef Fsqd
_refine_ls_weighting_details 'calc w = 1/[\s^2^(Fo^2^)+(0.0186P)^2^] where P = (Fo^2^+2Fc^2^)/3'
_refine_ls_weighting_scheme calc
_refine_ls_wR_factor_gt 0.0799
_refine_ls_wR_factor_ref 0.0902
_reflns_number_gt 1302
_reflns_number_total 2777
_reflns_threshold_expression I>2\s(I)
_cod_data_source_file cv6115.cif
_cod_data_source_block I
_cod_depositor_comments
;
The following automatic conversions were performed:
'_symmetry_cell_setting' value 'Monoclinic' changed to 'monoclinic'
according to '/home/saulius/struct/CIF-dictionaries/cif_core.dic'
dictionary named 'cif_core.dic' version 2.4.1 from 2010-06-29.

Automatic conversion script
Id: cif_fix_enum 1527 2010-12-29 10:47:43Z saulius 

The following automatic conversions were performed:

'_symmetry_cell_setting' value 'Monoclinic' changed to 'monoclinic'
according to /home/saulius/struct/CIF-dictionaries/cif_core.dic
dictionary named 'cif_core.dic' version 2.4.1 from 2010-06-29.

Automatic conversion script
Id: cif_fix_values 1715 2011-07-08 13:25:40Z adriana 
;
_cod_original_sg_symbol_H-M 'P 21/c'
_cod_database_code 2201119
_cod_database_fobs_code 2201119

loop_
_symmetry_equiv_pos_as_xyz
'x, y, z'
'-x, y+1/2, -z+1/2'
'-x, -y, -z'
'x, -y-1/2, z-1/2'

loop_
_atom_site_label
_atom_site_fract_x
_atom_site_fract_y
_atom_site_fract_z
_atom_site_U_iso_or_equiv
_atom_site_adp_type
_atom_site_calc_flag
_atom_site_refinement_flags
_atom_site_occupancy
_atom_site_disorder_assembly
_atom_site_disorder_group
_atom_site_type_symbol
S1 0.22469(10) 0.14577(7) 0.39303(11) 0.0678(3) Uani d . 1 . . S
N1 0.1993(3) -0.06257(19) 0.3559(3) 0.0605(8) Uani d . 1 . . N
N2 0.1134(3) -0.0259(2) 0.4026(4) 0.0714(10) Uani d . 1 . . N
H2A 0.056(4) -0.055(3) 0.405(4) 0.086 Uiso d . 1 . . H
N3 0.0722(3) 0.11234(19) 0.5016(3) 0.0711(10) Uani d . 1 . . N
N4 0.1013(3) 0.2124(2) 0.5202(3) 0.0724(9) Uani d . 1 . . N
N5 0.2122(3) 0.3343(2) 0.4646(3) 0.0822(11) Uani d . 1 . . N
N6 0.4410(4) -0.0571(3) 0.3625(4) 0.0917(13) Uani d . 1 . . N
H6A 0.374(4) -0.022(3) 0.374(4) 0.110 Uiso d . 1 . . H
H6B 0.514(4) -0.034(3) 0.375(4) 0.110 Uiso d . 1 . . H
C1 0.2867(3) -0.1935(2) 0.2790(3) 0.0532(9) Uani d . 1 . . C
C2 0.4049(3) -0.1476(3) 0.3015(3) 0.0597(9) Uani d . 1 . . C
C3 0.4934(4) -0.1938(3) 0.2638(4) 0.0712(11) Uani d . 1 . . C
H3 0.5734 -0.1638 0.2819 0.085 Uiso calc R 1 . . H
C4 0.4646(4) -0.2825(3) 0.2009(4) 0.0747(12) Uani d . 1 . . C
H4 0.5251 -0.3123 0.1772 0.090 Uiso calc R 1 . . H
C5 0.3471(4) -0.3270(3) 0.1730(4) 0.0764(12) Uani d . 1 . . C
H5 0.3258 -0.3863 0.1282 0.092 Uiso calc R 1 . . H
C6 0.2598(4) -0.2826(2) 0.2125(3) 0.0665(11) Uani d . 1 . . C
H6 0.1801 -0.3135 0.1937 0.080 Uiso calc R 1 . . H
C7 0.1899(3) -0.1539(2) 0.3232(3) 0.0562(9) Uani d . 1 . . C
C8 0.1281(3) 0.0693(2) 0.4373(4) 0.0578(10) Uani d . 1 . . C
C9 0.1774(4) 0.2402(2) 0.4687(4) 0.0634(11) Uani d . 1 . . C
C10 0.3186(4) 0.3580(3) 0.4292(4) 0.0950(15) Uani d . 1 . . C
H10A 0.3174 0.3119 0.3639 0.114 Uiso calc R 1 . . H
H10B 0.4025 0.3514 0.5056 0.114 Uiso calc R 1 . . H
C11 0.3058(4) 0.4578(3) 0.3778(4) 0.0913(14) Uani d . 1 . . C
H11A 0.2319 0.4602 0.2919 0.110 Uiso calc R 1 . . H
H11B 0.3847 0.4742 0.3681 0.110 Uiso calc R 1 . . H
C12 0.2857(4) 0.5331(3) 0.4638(4) 0.0916(14) Uani d . 1 . . C
H12B 0.3646 0.5377 0.5458 0.110 Uiso calc R 1 . . H
H12A 0.2702 0.5967 0.4215 0.110 Uiso calc R 1 . . H
C13 0.1706(4) 0.5061(3) 0.4901(5) 0.0901(14) Uani d . 1 . . C
H13A 0.1638 0.5526 0.5514 0.108 Uiso calc R 1 . . H
H13B 0.0902 0.5101 0.4095 0.108 Uiso calc R 1 . . H
C14 0.1840(4) 0.4058(3) 0.5445(4) 0.0910(15) Uani d . 1 . . C
H14A 0.2545 0.4049 0.6325 0.109 Uiso calc R 1 . . H
H14B 0.1030 0.3876 0.5490 0.109 Uiso calc R 1 . . H
C15 0.0905(4) -0.2196(3) 0.3351(4) 0.0795(12) Uani d . 1 . . C
H15A 0.0987 -0.2842 0.3062 0.095 Uiso calc R 1 . . H
H15B 0.0037 -0.1948 0.2820 0.095 Uiso calc R 1 . . H
H15C 0.1050 -0.2221 0.4246 0.095 Uiso calc R 1 . . H

loop_
_atom_site_aniso_label
_atom_site_aniso_U_11
_atom_site_aniso_U_22
_atom_site_aniso_U_33
_atom_site_aniso_U_12
_atom_site_aniso_U_13
_atom_site_aniso_U_23
S1 0.0840(7) 0.0547(5) 0.0984(7) 0.0063(6) 0.0712(6) 0.0021(6)
N1 0.071(2) 0.0586(18) 0.073(2) 0.0077(15) 0.0517(19) 0.0016(15)
N2 0.086(3) 0.0543(19) 0.113(3) 0.0018(17) 0.080(2) -0.0040(19)
N3 0.089(2) 0.0532(17) 0.105(3) -0.0013(16) 0.073(2) -0.0050(16)
N4 0.094(2) 0.0579(18) 0.105(3) -0.0004(17) 0.080(2) -0.0018(18)
N5 0.111(3) 0.0509(18) 0.136(3) -0.0027(18) 0.101(3) -0.0052(19)
N6 0.081(3) 0.076(2) 0.146(4) -0.015(2) 0.076(3) -0.031(2)
C1 0.056(2) 0.059(2) 0.057(2) 0.0011(17) 0.036(2) 0.0012(18)
C2 0.062(2) 0.061(2) 0.068(2) 0.006(2) 0.039(2) 0.002(2)
C3 0.073(3) 0.073(3) 0.093(3) 0.007(2) 0.060(3) 0.009(2)
C4 0.089(3) 0.071(3) 0.092(3) 0.015(2) 0.066(3) 0.001(2)
C5 0.096(3) 0.070(3) 0.084(3) 0.005(2) 0.058(3) -0.013(2)
C6 0.077(3) 0.065(2) 0.076(3) -0.005(2) 0.051(3) -0.008(2)
C7 0.066(2) 0.056(2) 0.060(2) 0.0023(19) 0.040(2) 0.0003(18)
C8 0.064(2) 0.052(2) 0.075(3) 0.0067(18) 0.047(2) 0.0043(19)
C9 0.076(3) 0.055(2) 0.085(3) 0.0055(19) 0.059(3) 0.000(2)
C10 0.126(4) 0.065(2) 0.156(4) 0.002(3) 0.119(4) 0.008(3)
C11 0.116(4) 0.076(3) 0.119(4) -0.010(3) 0.086(3) -0.002(3)
C12 0.122(4) 0.062(2) 0.121(4) -0.006(3) 0.080(3) -0.001(2)
C13 0.111(4) 0.065(2) 0.127(4) 0.002(2) 0.083(3) -0.013(2)
C14 0.135(4) 0.061(2) 0.130(4) -0.004(2) 0.106(4) -0.014(2)
C15 0.078(3) 0.079(3) 0.110(3) -0.013(2) 0.067(3) -0.028(2)

loop_
_atom_type_symbol
_atom_type_description
_atom_type_scat_dispersion_real
_atom_type_scat_dispersion_imag
_atom_type_scat_source
C C 0.0033 0.0016 'International Tables Vol C Tables 4.2.6.8 and 6.1.1.4'
H H 0.0000 0.0000 'International Tables Vol C Tables 4.2.6.8 and 6.1.1.4'
N N 0.0061 0.0033 'International Tables Vol C Tables 4.2.6.8 and 6.1.1.4'
S S 0.1246 0.1234 'International Tables Vol C Tables 4.2.6.8 and 6.1.1.4'

loop_
_geom_angle_atom_site_label_1
_geom_angle_atom_site_label_2
_geom_angle_atom_site_label_3
_geom_angle
_geom_angle_publ_flag
C8 S1 C9 86.22(15) y
C7 N1 N2 118.4(3) y
C8 N2 N1 116.3(3) y
C8 N2 H2A 119(3) n
N1 N2 H2A 125(3) n
C8 N3 N4 112.8(3) y
C9 N4 N3 112.1(3) y
C9 N5 C14 117.9(3) y
C9 N5 C10 120.4(3) y
C14 N5 C10 117.0(3) y
C2 N6 H6A 116(2) n
C2 N6 H6B 119(3) n
H6A N6 H6B 124(4) n
C6 C1 C2 117.1(3) n
C6 C1 C7 118.8(3) n
C2 C1 C7 124.1(3) y
N6 C2 C1 122.6(3) y
N6 C2 C3 117.5(3) n
C1 C2 C3 119.8(3) n
C4 C3 C2 121.4(3) n
C4 C3 H3 119.3 n
C2 C3 H3 119.3 n
C5 C4 C3 119.9(3) n
C5 C4 H4 120.1 n
C3 C4 H4 120.1 n
C4 C5 C6 119.1(3) n
C4 C5 H5 120.4 n
C6 C5 H5 120.4 n
C5 C6 C1 122.7(3) n
C5 C6 H6 118.7 n
C1 C6 H6 118.7 n
N1 C7 C15 121.7(3) n
N1 C7 C1 117.9(3) y
C15 C7 C1 120.4(3) n
N3 C8 N2 125.1(3) y
N3 C8 S1 114.5(2) y
N2 C8 S1 120.5(2) y
N4 C9 N5 123.8(3) y
N4 C9 S1 114.4(3) y
N5 C9 S1 121.7(2) y
N5 C10 C11 111.5(3) n
N5 C10 H10A 109.3 n
C11 C10 H10A 109.3 n
N5 C10 H10B 109.3 n
C11 C10 H10B 109.3 n
H10A C10 H10B 108.0 n
C10 C11 C12 113.1(3) n
C10 C11 H11A 109.0 n
C12 C11 H11A 109.0 n
C10 C11 H11B 109.0 n
C12 C11 H11B 109.0 n
H11A C11 H11B 107.8 n
C13 C12 C11 110.7(3) n
C13 C12 H12B 109.5 n
C11 C12 H12B 109.5 n
C13 C12 H12A 109.5 n
C11 C12 H12A 109.5 n
H12B C12 H12A 108.1 n
C14 C13 C12 111.7(3) n
C14 C13 H13A 109.3 n
C12 C13 H13A 109.3 n
C14 C13 H13B 109.3 n
C12 C13 H13B 109.3 n
H13A C13 H13B 107.9 n
N5 C14 C13 111.5(3) n
N5 C14 H14A 109.3 n
C13 C14 H14A 109.3 n
N5 C14 H14B 109.3 n
C13 C14 H14B 109.3 n
H14A C14 H14B 108.0 n
C7 C15 H15A 109.5 n
C7 C15 H15B 109.5 n
H15A C15 H15B 109.5 n
C7 C15 H15C 109.5 n
H15A C15 H15C 109.5 n
H15B C15 H15C 109.5 n

loop_
_geom_bond_atom_site_label_1
_geom_bond_atom_site_label_2
_geom_bond_site_symmetry_2
_geom_bond_distance
_geom_bond_publ_flag
S1 C8 . 1.736(3) y
S1 C9 . 1.757(3) y
N1 C7 . 1.292(4) y
N1 N2 . 1.387(3) y
N2 C8 . 1.347(4) y
N2 H2A . 0.76(3) n
N3 C8 . 1.297(4) y
N3 N4 . 1.398(4) y
N4 C9 . 1.292(4) y
N5 C9 . 1.350(4) y
N5 C14 . 1.460(4) y
N5 C10 . 1.460(4) y
N6 C2 . 1.388(5) y
N6 H6A . 0.95(4) n
N6 H6B . 0.84(4) n
C1 C6 . 1.393(4) n
C1 C2 . 1.393(4) n
C1 C7 . 1.490(4) n
C2 C3 . 1.397(4) n
C3 C4 . 1.371(5) n
C3 H3 . 0.9300 n
C4 C5 . 1.363(5) n
C4 H4 . 0.9300 n
C5 C6 . 1.389(4) n
C5 H5 . 0.9300 n
C6 H6 . 0.9300 n
C7 C15 . 1.487(4) n
C10 C11 . 1.465(5) n
C10 H10A . 0.9700 n
C10 H10B . 0.9700 n
C11 C12 . 1.502(5) n
C11 H11A . 0.9700 n
C11 H11B . 0.9700 n
C12 C13 . 1.503(5) n
C12 H12B . 0.9700 n
C12 H12A . 0.9700 n
C13 C14 . 1.482(5) n
C13 H13A . 0.9700 n
C13 H13B . 0.9700 n
C14 H14A . 0.9700 n
C14 H14B . 0.9700 n
C15 H15A . 0.9600 n
C15 H15B . 0.9600 n
C15 H15C . 0.9600 n

loop_
_geom_hbond_atom_site_label_D
_geom_hbond_atom_site_label_H
_geom_hbond_atom_site_label_A
_geom_hbond_site_symmetry_A
_geom_hbond_distance_DH
_geom_hbond_distance_HA
_geom_hbond_distance_DA
_geom_hbond_angle_DHA
N2 H2A N3 3_556 0.76(3) 2.28(3) 2.995(3) 156(4)
N6 H6A N1 . 0.95(4) 1.98(4) 2.698(4) 131(3)
N6 H6A S1 . 0.95(4) 2.91(4) 3.806(3) 159(3)

loop_
_cod_related_entry_id
_cod_related_entry_database
_cod_related_entry_code
1 ChemSpider 24731624
